data_4024429
loop_
_publ_author_name
'C. V. Ramana'
'Sharad B. Suryawanshi'
'Rajesh G. Gonnade'

_publ_section_title
;
Pd(II)-Mediated Alkynediol Spiroketalization: First Total Synthesis of
(-)-Cephalosporolide E and (+)-Cephalosporolide F
;
_journal_name_full 'Journal of Organic Chemistry'
_journal_page_first 2842
_journal_page_last 2845
_journal_paper_doi 10.1021/jo802539z
_journal_volume 74
_journal_year 2009
_chemical_absolute_configuration syn
_chemical_formula_moiety 'C10 H14 O5'
_chemical_formula_sum 'C10 H14 O5'
_chemical_formula_weight 214.21
_chemical_name_systematic
; 
 ? 
;
_space_group_IT_number 4
_symmetry_cell_setting monoclinic
_symmetry_space_group_name_Hall 'P 2yb'
_symmetry_space_group_name_H-M 'P 1 21 1'
_atom_sites_solution_hydrogens geom
_atom_sites_solution_primary direct
_atom_sites_solution_secondary difmap
_audit_creation_method SHELXL-97
_cell_angle_alpha 90.00
_cell_angle_beta 110.889(16)
_cell_angle_gamma 90.00
_cell_formula_units_Z 2
_cell_length_a 7.258(8)
_cell_length_b 8.970(10)
_cell_length_c 8.410(10)
_cell_measurement_reflns_used 748
_cell_measurement_temperature 297(2)
_cell_measurement_theta_max 27.45
_cell_measurement_theta_min 2.27
_cell_volume 511.5(10)
_computing_cell_refinement 'SAINT (Bruker, 2003)'
_computing_data_collection 'SMART (Bruker, 2003)'
_computing_data_reduction SAINT
_computing_molecular_graphics 'ORTEP-3 (Farrugia, 1997)'
_computing_publication_material 'SHELXTL (Bruker, 2003)'
_computing_structure_refinement 'SHELXL97 (Sheldrick, 1997)'
_computing_structure_solution 'SHELXS97 (Sheldrick, 1997)'
_diffrn_ambient_temperature 297(2)
_diffrn_measured_fraction_theta_full 0.983
_diffrn_measured_fraction_theta_max 0.983
_diffrn_measurement_device_type 'Bruker Smart APEX'
_diffrn_measurement_method 'Phi and Omega Scan'
_diffrn_radiation_monochromator graphite
_diffrn_radiation_source 'fine-focus sealed tube'
_diffrn_radiation_type MoK\a
_diffrn_radiation_wavelength 0.71073
_diffrn_reflns_av_R_equivalents 0.0426
_diffrn_reflns_av_sigmaI/netI 0.0682
_diffrn_reflns_limit_h_max 8
_diffrn_reflns_limit_h_min -8
_diffrn_reflns_limit_k_max 10
_diffrn_reflns_limit_k_min -10
_diffrn_reflns_limit_l_max 9
_diffrn_reflns_limit_l_min -10
_diffrn_reflns_number 2193
_diffrn_reflns_theta_full 25.00
_diffrn_reflns_theta_max 25.00
_diffrn_reflns_theta_min 3.00
_exptl_absorpt_coefficient_mu 0.112
_exptl_absorpt_correction_T_max 0.9747
_exptl_absorpt_correction_T_min 0.9420
_exptl_absorpt_correction_type multi-scan
_exptl_absorpt_process_details 'Bruker SADABS'
_exptl_crystal_colour colourless
_exptl_crystal_density_diffrn 1.391
_exptl_crystal_density_method 'not measured'
_exptl_crystal_description block
_exptl_crystal_F_000 228
_exptl_crystal_size_max 0.54
_exptl_crystal_size_mid 0.27
_exptl_crystal_size_min 0.23
_refine_diff_density_max 0.248
_refine_diff_density_min -0.306
_refine_diff_density_rms 0.069
_refine_ls_abs_structure_details 'Flack H D (1983), Acta Cryst. A39, 876-881'
_refine_ls_abs_structure_Flack -0.7(19)
_refine_ls_extinction_coef 0.18(3)
_refine_ls_extinction_expression Fc^*^=kFc[1+0.001xFc^2^\l^3^/sin(2\q)]^-1/4^
_refine_ls_extinction_method SHELXL
_refine_ls_goodness_of_fit_ref 1.116
_refine_ls_hydrogen_treatment mixed
_refine_ls_matrix_type full
_refine_ls_number_parameters 142
_refine_ls_number_reflns 1621
_refine_ls_number_restraints 1
_refine_ls_restrained_S_all 1.116
_refine_ls_R_factor_all 0.0592
_refine_ls_R_factor_gt 0.0558
_refine_ls_shift/su_max 0.000
_refine_ls_shift/su_mean 0.000
_refine_ls_structure_factor_coef Fsqd
_refine_ls_weighting_details 'calc w=1/[\s^2^(Fo^2^)+(0.0731P)^2^+0.1088P] where P=(Fo^2^+2Fc^2^)/3'
_refine_ls_weighting_scheme calc
_refine_ls_wR_factor_gt 0.1460
_refine_ls_wR_factor_ref 0.1490
_reflns_number_gt 1536
_reflns_number_total 1621
_reflns_threshold_expression >2sigma(I)
_cod_data_source_file jo802539z_si_001.cif
_cod_data_source_block sharad_19
_cod_depositor_comments
;
The following automatic conversions were performed:
'_symmetry_cell_setting' value 'Monoclinic' changed to 'monoclinic'
according to '/home/saulius/struct/CIF-dictionaries/cif_core.dic'
dictionary named 'cif_core.dic' version 2.4.1 from 2010-06-29.

Automatic conversion script
Id: cif_fix_enum 1527 2010-12-29 10:47:43Z saulius 
;
_cod_original_sg_symbol_H-M 'P 21'
_cod_database_code 4024429

loop_
_symmetry_equiv_pos_as_xyz
'x, y, z'
'-x, y+1/2, -z'

loop_
_atom_site_label
_atom_site_type_symbol
_atom_site_fract_x
_atom_site_fract_y
_atom_site_fract_z
_atom_site_U_iso_or_equiv
_atom_site_adp_type
_atom_site_occupancy
_atom_site_symmetry_multiplicity
_atom_site_calc_flag
_atom_site_refinement_flags
_atom_site_disorder_assembly
_atom_site_disorder_group
O1 O 0.8547(4) 0.7758(3) 1.0648(3) 0.0542(7) Uani 1 1 d . . .
O2 O 1.1363(4) 0.8970(4) 1.1533(5) 0.0878(11) Uani 1 1 d . . .
O3 O 0.5818(3) 0.9660(3) 0.7308(3) 0.0470(6) Uani 1 1 d . . .
O4 O 0.8462(3) 0.8316(3) 0.7133(3) 0.0440(6) Uani 1 1 d . . .
O5 O 0.8273(4) 1.1248(3) 1.1337(4) 0.0627(8) Uani 1 1 d . . .
C1 C 0.9627(5) 0.8998(5) 1.0803(5) 0.0543(9) Uani 1 1 d . . .
C2 C 0.8357(5) 1.0307(4) 1.0029(4) 0.0451(8) Uani 1 1 d . . .
H2 H 0.8853 1.0841 0.9247 0.054 Uiso 1 1 calc R . .
C3 C 0.6349(4) 0.9644(4) 0.9093(4) 0.0444(8) Uani 1 1 d . . .
H3 H 0.5342 1.0148 0.9424 0.053 Uiso 1 1 calc R . .
C4 C 0.6509(5) 0.8008(4) 0.9619(4) 0.0473(8) Uani 1 1 d . . .
H4 H 0.5626 0.7760 1.0230 0.057 Uiso 1 1 calc R . .
C5 C 0.5992(5) 0.7167(4) 0.7977(5) 0.0467(8) Uani 1 1 d . . .
H5A H 0.4615 0.6876 0.7554 0.056 Uiso 1 1 calc R . .
H5B H 0.6805 0.6285 0.8112 0.056 Uiso 1 1 calc R . .
C6 C 0.6412(4) 0.8281(4) 0.6806(4) 0.0428(7) Uani 1 1 d . . .
C7 C 0.5438(5) 0.8125(5) 0.4897(5) 0.0602(10) Uani 1 1 d . . .
H7A H 0.4988 0.7111 0.4587 0.072 Uiso 1 1 calc R . .
H7B H 0.4322 0.8796 0.4459 0.072 Uiso 1 1 calc R . .
C8 C 0.7032(6) 0.8531(6) 0.4223(5) 0.0674(12) Uani 1 1 d . . .
H8A H 0.6568 0.9279 0.3336 0.081 Uiso 1 1 calc R . .
H8B H 0.7461 0.7661 0.3763 0.081 Uiso 1 1 calc R . .
C9 C 0.8686(5) 0.9136(5) 0.5738(5) 0.0574(10) Uani 1 1 d . . .
H9 H 0.8470 1.0200 0.5870 0.069 Uiso 1 1 calc R . .
C10 C 1.0717(6) 0.8903(8) 0.5723(7) 0.0876(17) Uani 1 1 d . . .
H10A H 1.0923 0.7861 0.5587 0.131 Uiso 1 1 calc R . .
H10B H 1.1667 0.9249 0.6778 0.131 Uiso 1 1 calc R . .
H10C H 1.0867 0.9451 0.4796 0.131 Uiso 1 1 calc R . .
H5 H 0.934(8) 1.180(6) 1.163(7) 0.073(14) Uiso 1 1 d . . .

loop_
_atom_site_aniso_label
_atom_site_aniso_U_11
_atom_site_aniso_U_22
_atom_site_aniso_U_33
_atom_site_aniso_U_23
_atom_site_aniso_U_13
_atom_site_aniso_U_12
O1 0.0659(15) 0.0470(16) 0.0443(12) 0.0027(11) 0.0130(10) -0.0004(12)
O2 0.0559(16) 0.070(2) 0.106(2) -0.011(2) -0.0093(16) 0.0039(16)
O3 0.0429(12) 0.0406(13) 0.0533(13) -0.0003(10) 0.0122(9) 0.0036(10)
O4 0.0386(10) 0.0516(14) 0.0422(11) 0.0068(10) 0.0150(9) 0.0011(10)
O5 0.0635(15) 0.0631(19) 0.0703(16) -0.0320(14) 0.0347(13) -0.0176(14)
C1 0.056(2) 0.050(2) 0.0508(18) -0.0095(16) 0.0117(15) -0.0011(18)
C2 0.0460(16) 0.042(2) 0.0491(16) -0.0106(14) 0.0195(13) -0.0054(14)
C3 0.0411(15) 0.0440(19) 0.0527(16) -0.0074(15) 0.0225(13) -0.0014(13)
C4 0.0470(17) 0.051(2) 0.0516(17) -0.0021(16) 0.0263(14) -0.0073(14)
C5 0.0469(17) 0.0361(19) 0.0575(18) -0.0056(15) 0.0192(14) -0.0092(14)
C6 0.0394(14) 0.0408(18) 0.0470(16) -0.0055(15) 0.0141(12) -0.0031(14)
C7 0.058(2) 0.068(3) 0.0474(17) -0.0103(18) 0.0098(15) -0.0010(19)
C8 0.078(2) 0.080(3) 0.0439(17) 0.016(2) 0.0202(17) 0.022(2)
C9 0.0576(19) 0.063(3) 0.057(2) 0.0182(19) 0.0266(16) 0.0104(18)
C10 0.067(2) 0.123(5) 0.087(3) 0.047(3) 0.045(2) 0.018(3)

loop_
_atom_type_symbol
_atom_type_description
_atom_type_scat_dispersion_real
_atom_type_scat_dispersion_imag
_atom_type_scat_source
C C 0.0033 0.0016 'International Tables Vol C Tables 4.2.6.8 and 6.1.1.4'
H H 0.0000 0.0000 'International Tables Vol C Tables 4.2.6.8 and 6.1.1.4'
O O 0.0106 0.0060 'International Tables Vol C Tables 4.2.6.8 and 6.1.1.4'

loop_
_geom_angle_atom_site_label_1
_geom_angle_atom_site_label_2
_geom_angle_atom_site_label_3
_geom_angle
_geom_angle_site_symmetry_1
_geom_angle_site_symmetry_3
_geom_angle_publ_flag
C1 O1 C4 111.7(3) . . ?
C3 O3 C6 108.1(3) . . ?
C6 O4 C9 105.6(2) . . ?
C2 O5 H5 106(3) . . ?
O2 C1 O1 120.6(4) . . ?
O2 C1 C2 128.2(4) . . ?
O1 C1 C2 111.2(3) . . ?
O5 C2 C1 108.9(3) . . ?
O5 C2 C3 110.0(3) . . ?
C1 C2 C3 104.4(3) . . ?
O5 C2 H2 111.1 . . ?
C1 C2 H2 111.1 . . ?
C3 C2 H2 111.1 . . ?
O3 C3 C2 113.4(3) . . ?
O3 C3 C4 106.4(3) . . ?
C2 C3 C4 105.6(3) . . ?
O3 C3 H3 110.4 . . ?
C2 C3 H3 110.4 . . ?
C4 C3 H3 110.4 . . ?
O1 C4 C5 110.0(3) . . ?
O1 C4 C3 106.2(3) . . ?
C5 C4 C3 104.4(3) . . ?
O1 C4 H4 111.9 . . ?
C5 C4 H4 111.9 . . ?
C3 C4 H4 111.9 . . ?
C4 C5 C6 103.1(3) . . ?
C4 C5 H5A 111.2 . . ?
C6 C5 H5A 111.2 . . ?
C4 C5 H5B 111.2 . . ?
C6 C5 H5B 111.2 . . ?
H5A C5 H5B 109.1 . . ?
O4 C6 O3 109.4(2) . . ?
O4 C6 C5 109.4(3) . . ?
O3 C6 C5 103.2(3) . . ?
O4 C6 C7 105.6(2) . . ?
O3 C6 C7 108.6(3) . . ?
C5 C6 C7 120.3(3) . . ?
C8 C7 C6 104.3(3) . . ?
C8 C7 H7A 110.9 . . ?
C6 C7 H7A 110.9 . . ?
C8 C7 H7B 110.9 . . ?
C6 C7 H7B 110.9 . . ?
H7A C7 H7B 108.9 . . ?
C7 C8 C9 104.9(3) . . ?
C7 C8 H8A 110.8 . . ?
C9 C8 H8A 110.8 . . ?
C7 C8 H8B 110.8 . . ?
C9 C8 H8B 110.8 . . ?
H8A C8 H8B 108.8 . . ?
O4 C9 C10 109.5(3) . . ?
O4 C9 C8 102.6(3) . . ?
C10 C9 C8 115.7(4) . . ?
O4 C9 H9 109.6 . . ?
C10 C9 H9 109.6 . . ?
C8 C9 H9 109.6 . . ?
C9 C10 H10A 109.5 . . ?
C9 C10 H10B 109.5 . . ?
H10A C10 H10B 109.5 . . ?
C9 C10 H10C 109.5 . . ?
H10A C10 H10C 109.5 . . ?
H10B C10 H10C 109.5 . . ?

loop_
_geom_bond_atom_site_label_1
_geom_bond_atom_site_label_2
_geom_bond_distance
_geom_bond_site_symmetry_2
_geom_bond_publ_flag
O1 C1 1.340(5) . ?
O1 C4 1.440(4) . ?
O2 C1 1.189(5) . ?
O3 C3 1.411(4) . ?
O3 C6 1.422(4) . ?
O4 C6 1.414(4) . ?
O4 C9 1.442(4) . ?
O5 C2 1.406(4) . ?
O5 H5 0.88(6) . ?
C1 C2 1.491(6) . ?
C2 C3 1.510(5) . ?
C2 H2 0.9800 . ?
C3 C4 1.525(6) . ?
C3 H3 0.9800 . ?
C4 C5 1.498(5) . ?
C4 H4 0.9800 . ?
C5 C6 1.508(5) . ?
C5 H5A 0.9700 . ?
C5 H5B 0.9700 . ?
C6 C7 1.513(5) . ?
C7 C8 1.504(6) . ?
C7 H7A 0.9700 . ?
C7 H7B 0.9700 . ?
C8 C9 1.506(6) . ?
C8 H8A 0.9700 . ?
C8 H8B 0.9700 . ?
C9 C10 1.494(5) . ?
C9 H9 0.9800 . ?
C10 H10A 0.9600 . ?
C10 H10B 0.9600 . ?
C10 H10C 0.9600 . ?

loop_
_geom_torsion_atom_site_label_1
_geom_torsion_atom_site_label_2
_geom_torsion_atom_site_label_3
_geom_torsion_atom_site_label_4
_geom_torsion
_geom_torsion_site_symmetry_1
_geom_torsion_site_symmetry_2
_geom_torsion_site_symmetry_3
_geom_torsion_site_symmetry_4
_geom_torsion_publ_flag
C4 O1 C1 O2 -175.8(4) . . . . ?
C4 O1 C1 C2 6.5(4) . . . . ?
O2 C1 C2 O5 -69.7(5) . . . . ?
O1 C1 C2 O5 107.9(3) . . . . ?
O2 C1 C2 C3 172.9(4) . . . . ?
O1 C1 C2 C3 -9.6(4) . . . . ?
C6 O3 C3 C2 92.3(3) . . . . ?
C6 O3 C3 C4 -23.2(3) . . . . ?
O5 C2 C3 O3 135.9(3) . . . . ?
C1 C2 C3 O3 -107.4(3) . . . . ?
O5 C2 C3 C4 -108.0(3) . . . . ?
C1 C2 C3 C4 8.7(3) . . . . ?
C1 O1 C4 C5 112.0(3) . . . . ?
C1 O1 C4 C3 -0.5(3) . . . . ?
O3 C3 C4 O1 115.4(3) . . . . ?
C2 C3 C4 O1 -5.4(3) . . . . ?
O3 C3 C4 C5 -0.9(3) . . . . ?
C2 C3 C4 C5 -121.7(3) . . . . ?
O1 C4 C5 C6 -90.9(3) . . . . ?
C3 C4 C5 C6 22.7(3) . . . . ?
C9 O4 C6 O3 -80.0(3) . . . . ?
C9 O4 C6 C5 167.6(3) . . . . ?
C9 O4 C6 C7 36.7(4) . . . . ?
C3 O3 C6 O4 -78.5(3) . . . . ?
C3 O3 C6 C5 37.9(3) . . . . ?
C3 O3 C6 C7 166.6(3) . . . . ?
C4 C5 C6 O4 79.6(3) . . . . ?
C4 C5 C6 O3 -36.8(3) . . . . ?
C4 C5 C6 C7 -157.9(3) . . . . ?
O4 C6 C7 C8 -16.1(4) . . . . ?
O3 C6 C7 C8 101.2(3) . . . . ?
C5 C6 C7 C8 -140.4(4) . . . . ?
C6 C7 C8 C9 -9.2(5) . . . . ?
C6 O4 C9 C10 -165.5(4) . . . . ?
C6 O4 C9 C8 -42.1(3) . . . . ?
C7 C8 C9 O4 30.7(4) . . . . ?
C7 C8 C9 C10 149.8(4) . . . . ?

loop_
_cod_related_entry_id
_cod_related_entry_database
_cod_related_entry_code
1 ChemSpider 30658924
